data_8100720
loop_
_publ_author_name
'Rubin, J. M.'
'Mazor, R.'
'Bernstein, R.'
'Khodorkovsky, V.'

_publ_section_title
;
Crystal structure of 2,4,5,7-tetranitrofluorene, C~26~H~12~N~8~O~16~
;
_journal_issue 3
_journal_name_full 'Zeitschrift f\"ur Kristallographie - New Crystal Structures'
_journal_page_first 439
_journal_page_last 440
_journal_volume 217
_journal_year 2002
_chemical_formula_moiety C13H6N4O8
_chemical_formula_structural 'C13 H6 N4 O8'
_chemical_formula_sum 'C13 H6 N4 O8'
_chemical_formula_weight 346.22
_chemical_melting_point 535
_chemical_name_common 2,4,5,7-tetranitrofluorene
_space_group_IT_number 15
_symmetry_cell_setting monoclinic
_symmetry_space_group_name_Hall '-C 2yc'
_symmetry_space_group_name_H-M 'C 1 2/c 1'
_cell_angle_alpha 90.00
_cell_angle_beta 94.308(7)
_cell_angle_gamma 90.00
_cell_formula_units_Z 8
_cell_length_a 12.2952(18)
_cell_length_b 10.6567(18)
_cell_length_c 20.763(3)
_cell_measurement_temperature 295(2)
_cell_volume 2712.7(7)
_diffrn_ambient_temperature 295(2)
_exptl_crystal_density_diffrn 1.695
_cod_original_sg_symbol_H-M 'C 2/c'
_cod_database_code 8100720
_publ_section_additional_information
;
HR-MS(EI:) m\z: 347.026825 [M+] (Calculated for C13H7N4O8: 347.026388); 1H NMR
(200 MHz, CD3CN, 25oC, TMS) ( = 8.87 (m, 2 H, ArH), 8.80 (m, 2 H, ArH), 4.51 (s,
2 H, CH2); UV/Vis (CH2Cl2): (max (() = 350 (20000), 294 (13000), 254 (17000)
nm; IR (KBr): ?~ = 3110, 2932, 1763, 1620, 1546, 1423, 1368, 1173, 1098, 957, 93
957, 807 cm-1.
;

loop_
_symmetry_equiv_pos_as_xyz
'x, y, z'
'-x, y, -z+1/2'
'x+1/2, y+1/2, z'
'-x+1/2, y+1/2, -z+1/2'
'-x, -y, -z'
'x, -y, z-1/2'
'-x+1/2, -y+1/2, -z'
'x+1/2, -y+1/2, z-1/2'

loop_
_atom_site_label
_atom_site_type_symbol
_atom_site_fract_x
_atom_site_fract_y
_atom_site_fract_z
_atom_site_U_iso_or_equiv
_atom_site_adp_type
_atom_site_occupancy
_atom_site_symmetry_multiplicity
_atom_site_Wyckoff_symbol
_atom_site_calc_flag
_atom_site_refinement_flags
_atom_site_disorder_assembly
_atom_site_disorder_group
C11 C 0.6631(6) 0.1986(6) 0.6084(3) 0.041(2) Uani 1 8 f d . . .
C12 C 0.6263(6) 0.1610(6) 0.5412(3) 0.042(2) Uani 1 8 f d . . .
O3 O 0.4861(5) 0.4183(6) 0.6737(3) 0.075(2) Uani 1 8 f d . . .
C13 C 0.7045(6) 0.0781(6) 0.5204(3) 0.044(2) Uani 1 8 f d . . .
C9 C 0.7909(6) 0.0506(7) 0.5726(3) 0.050(2) Uani 1 8 f d . . .
H9A H 0.8626 0.0729 0.5597 0.06(2) Uiso 1 8 f calc R . .
H9B H 0.7907 -0.0373 0.5847 0.07(2) Uiso 1 8 f calc R . .
C5 C 0.5365(6) 0.1874(6) 0.4973(4) 0.049(2) Uani 1 8 f d . . .
C2 C 0.7707(6) 0.2277(7) 0.7294(4) 0.053(2) Uani 1 8 f d . . .
N1 N 0.8260(6) 0.2458(8) 0.7935(3) 0.065(2) Uani 1 8 f d . . .
C10 C 0.7581(6) 0.1329(7) 0.6265(3) 0.047(2) Uani 1 8 f d . . .
C7 C 0.6073(7) 0.0637(7) 0.4184(3) 0.052(2) Uani 1 8 f d . . .
C1 C 0.8122(6) 0.1474(7) 0.6862(4) 0.054(2) Uani 1 8 f d . . .
H1 H 0.8762 0.1033 0.6970 0.09(3) Uiso 1 8 f calc R . .
C6 C 0.5286(7) 0.1395(7) 0.4370(4) 0.056(2) Uani 1 8 f d . . .
H6 H 0.4690 0.1589 0.4085 0.05(2) Uiso 1 8 f calc R . .
O2 O 0.7919(6) 0.3229(7) 0.8294(3) 0.090(2) Uani 1 8 f d . . .
C8 C 0.6958(7) 0.0303(7) 0.4573(4) 0.052(2) Uani 1 8 f d . . .
H8 H 0.7490 -0.0225 0.4428 0.037(18) Uiso 1 8 f calc R . .
C3 C 0.6773(6) 0.2988(8) 0.7126(4) 0.054(2) Uani 1 8 f d . . .
H3 H 0.6502 0.3544 0.7420 0.04(2) Uiso 1 8 f calc R . .
O5 O 0.4134(6) 0.2298(6) 0.5768(5) 0.099(3) Uani 1 8 f d . . .
O4 O 0.5520(6) 0.4322(6) 0.5773(4) 0.091(2) Uani 1 8 f d . . .
N3 N 0.4420(8) 0.2562(9) 0.5158(4) 0.087(3) Uani 1 8 f d . . .
N2 N 0.5482(7) 0.3889(8) 0.6338(5) 0.082(3) Uani 1 8 f d . . .
C4 C 0.6277(6) 0.2854(7) 0.6536(4) 0.052(2) Uani 1 8 f d . . .
O6 O 0.3803(6) 0.3079(7) 0.4817(3) 0.098(3) Uani 1 8 f d . . .
N4 N 0.6018(9) 0.0136(8) 0.3520(4) 0.078(2) Uani 1 8 f d . . .
O8 O 0.6797(7) -0.0305(7) 0.3304(3) 0.095(2) Uani 1 8 f d . . .
O1 O 0.9026(6) 0.1810(8) 0.8084(3) 0.101(3) Uani 1 8 f d . . .
O7 O 0.5115(10) 0.0174(12) 0.3234(4) 0.170(5) Uani 1 8 f d . . .

loop_
_atom_site_aniso_label
_atom_site_aniso_U_11
_atom_site_aniso_U_22
_atom_site_aniso_U_33
_atom_site_aniso_U_23
_atom_site_aniso_U_13
_atom_site_aniso_U_12
C11 0.037(4) 0.041(4) 0.044(4) 0.000(3) 0.001(3) 0.002(3)
C12 0.039(4) 0.041(4) 0.046(4) 0.006(3) -0.001(4) -0.002(4)
O3 0.067(4) 0.088(5) 0.071(4) -0.017(3) 0.003(3) 0.035(4)
C13 0.046(5) 0.042(4) 0.047(5) 0.000(3) 0.009(4) 0.005(4)
C9 0.048(5) 0.057(5) 0.047(4) -0.006(4) 0.004(4) 0.010(4)
C5 0.055(5) 0.039(4) 0.052(5) -0.002(4) -0.001(4) 0.010(4)
C2 0.050(5) 0.056(5) 0.053(5) -0.002(4) -0.003(4) 0.005(4)
N1 0.060(5) 0.083(5) 0.049(5) -0.010(4) -0.009(4) 0.013(4)
C10 0.046(5) 0.047(4) 0.047(5) 0.006(3) 0.002(4) 0.006(4)
C7 0.065(6) 0.051(5) 0.039(4) 0.009(4) 0.002(4) 0.007(4)
C1 0.049(5) 0.051(5) 0.059(5) -0.002(4) -0.008(4) 0.014(4)
C6 0.067(6) 0.058(5) 0.043(5) 0.006(4) -0.007(4) 0.005(5)
O2 0.090(5) 0.117(5) 0.059(4) -0.032(4) -0.015(3) 0.025(4)
C8 0.062(5) 0.045(4) 0.051(5) -0.001(4) 0.022(4) 0.005(4)
C3 0.051(5) 0.066(5) 0.046(5) -0.007(4) -0.003(4) 0.013(4)
O5 0.064(5) 0.078(4) 0.155(8) -0.017(5) 0.016(5) -0.001(4)
O4 0.084(5) 0.085(5) 0.102(6) 0.031(4) 0.005(4) 0.015(4)
N3 0.091(7) 0.104(6) 0.064(5) -0.025(5) -0.008(5) 0.036(5)
N2 0.080(6) 0.074(5) 0.088(6) -0.018(5) -0.014(5) 0.015(5)
C4 0.039(5) 0.069(5) 0.047(5) -0.004(4) -0.003(4) 0.017(4)
O6 0.089(5) 0.113(6) 0.085(5) 0.000(4) -0.032(4) 0.054(5)
N4 0.095(7) 0.087(6) 0.049(5) -0.008(4) -0.016(5) 0.013(5)
O8 0.122(6) 0.099(5) 0.067(4) -0.014(4) 0.030(4) 0.010(5)
O1 0.091(6) 0.137(6) 0.069(4) -0.020(4) -0.034(4) 0.047(5)
O7 0.181(10) 0.245(14) 0.075(6) -0.077(7) -0.046(6) 0.090(9)

loop_
_geom_bond_atom_site_label_1
_geom_bond_atom_site_label_2
_geom_bond_distance
_geom_bond_site_symmetry_2
_geom_bond_publ_flag
C11 C10 1.389(10) . ?
C11 C4 1.410(10) . ?
C11 C12 1.488(10) . ?
C12 C13 1.398(10) . ?
C12 C5 1.407(10) . ?
O3 N2 1.210(10) . ?
C13 C8 1.401(10) . ?
C13 C9 1.489(10) . ?
C9 C10 1.502(10) . ?
C5 C6 1.350(11) . ?
C5 N3 1.450(11) . ?
C2 C1 1.368(11) . ?
C2 C3 1.397(11) . ?
C2 N1 1.460(11) . ?
N1 O1 1.190(9) . ?
N1 O2 1.206(9) . ?
C10 C1 1.369(11) . ?
C7 C6 1.340(11) . ?
C7 C8 1.354(11) . ?
C7 N4 1.475(11) . ?
C3 C4 1.336(11) . ?
O5 N3 1.368(11) . ?
O4 N2 1.264(10) . ?
N3 O6 1.140(10) . ?
N2 C4 1.510(11) . ?
N4 O8 1.184(10) . ?
N4 O7 1.219(11) . ?

loop_
_cod_related_entry_id
_cod_related_entry_database
_cod_related_entry_code
1 ChemSpider 2055697
